data_1513580
loop_
_publ_author_name
'Mukherjee, Arijit'
'Desiraju, Gautam R.'

_publ_section_title
;
 Halogen bonds in some dihalogenated phenols: applications to crystal
 engineering
;
_journal_issue 1
_journal_name_full IUCrJ
_journal_page_first 49
_journal_page_last 60
_journal_paper_doi 10.1107/S2052252513025657
_journal_volume 1
_journal_year 2014
_chemical_formula_moiety 'C6 H4 Br Cl O'
_chemical_formula_sum 'C6 H4 Br Cl O'
_chemical_formula_weight 207.45
_chemical_name_common 4-bromo-3-chlorophenol
_space_group_IT_number 88
_symmetry_cell_setting tetragonal
_symmetry_space_group_name_Hall '-I 4ad'
_symmetry_space_group_name_H-M 'I 41/a :2'
_atom_sites_solution_hydrogens geom
_atom_sites_solution_primary direct
_atom_sites_solution_secondary difmap
_audit_creation_method SHELXL-97
_cell_angle_alpha 90.00
_cell_angle_beta 90.00
_cell_angle_gamma 90.00
_cell_formula_units_Z 16
_cell_length_a 26.419(5)
_cell_length_b 26.419(5)
_cell_length_c 3.8824(6)
_cell_measurement_reflns_used 10745
_cell_measurement_temperature 150(2)
_cell_measurement_theta_max 27.5
_cell_measurement_theta_min 3.1
_cell_volume 2709.8(8)
_computing_cell_refinement CrystalClear
_computing_data_collection 'CrystalClear (Rigaku, 2009)'
_computing_data_reduction CrystalClear
_computing_structure_refinement 'SHELXL-97 (Sheldrick, 2008)'
_computing_structure_solution 'SHELXL-97 (Sheldrick, 2008)'
_diffrn_ambient_temperature 150(2)
_diffrn_detector CCD
_diffrn_detector_area_resol_mean 13.6612
_diffrn_measured_fraction_theta_full 0.999
_diffrn_measured_fraction_theta_max 0.999
_diffrn_measurement_device
;
XtaLABmini: Fixed Chi 2 circle
;
_diffrn_measurement_device_type
;
Rigaku Mercury375R (2x2 bin mode)
;
_diffrn_measurement_specimen_support Loop
_diffrn_radiation_monochromator 'Graphite Monochromator'
_diffrn_radiation_source 'fine-focus sealed tube'
_diffrn_radiation_type MoK\a
_diffrn_radiation_wavelength 0.71073
_diffrn_reflns_av_R_equivalents 0.0632
_diffrn_reflns_av_sigmaI/netI 0.0324
_diffrn_reflns_limit_h_max 34
_diffrn_reflns_limit_h_min -34
_diffrn_reflns_limit_k_max 34
_diffrn_reflns_limit_k_min -34
_diffrn_reflns_limit_l_max 5
_diffrn_reflns_limit_l_min -5
_diffrn_reflns_number 12503
_diffrn_reflns_theta_full 27.48
_diffrn_reflns_theta_max 27.48
_diffrn_reflns_theta_min 3.08
_exptl_absorpt_coefficient_mu 6.366
_exptl_absorpt_correction_T_max 1.000
_exptl_absorpt_correction_T_min 0.491
_exptl_absorpt_correction_type multi-scan
_exptl_absorpt_process_details 'Jacobson, R. (1998) Private communication'
_exptl_crystal_colour colourless
_exptl_crystal_density_diffrn 2.034
_exptl_crystal_density_method 'not measured'
_exptl_crystal_description needle
_exptl_crystal_F_000 1600
_exptl_crystal_size_max 0.5
_exptl_crystal_size_mid 0.1
_exptl_crystal_size_min 0.1
_refine_diff_density_max 0.357
_refine_diff_density_min -0.361
_refine_diff_density_rms 0.089
_refine_ls_extinction_method none
_refine_ls_goodness_of_fit_ref 1.153
_refine_ls_hydrogen_treatment mixed
_refine_ls_matrix_type full
_refine_ls_number_parameters 86
_refine_ls_number_reflns 1544
_refine_ls_number_restraints 0
_refine_ls_restrained_S_all 1.153
_refine_ls_R_factor_all 0.0423
_refine_ls_R_factor_gt 0.0319
_refine_ls_shift/su_max 0.001
_refine_ls_shift/su_mean 0.000
_refine_ls_structure_factor_coef Fsqd
_refine_ls_weighting_details 'calc w=1/[\s^2^(Fo^2^)+(0.0131P)^2^+8.4006P] where P=(Fo^2^+2Fc^2^)/3'
_refine_ls_weighting_scheme calc
_refine_ls_wR_factor_gt 0.0596
_refine_ls_wR_factor_ref 0.0623
_reflns_number_gt 1310
_reflns_number_total 1544
_reflns_threshold_expression >2\s(I)
_cod_data_source_file bi5001sup1.cif
_cod_data_source_block 2_150K
_cod_original_cell_volume 2709.8(9)
_cod_original_sg_symbol_H-M I41/a
_cod_database_code 1513580
_publcif_datablock.id {a792cccb-4344-4d96-9058-5c8bcb384b72}

loop_
_symmetry_equiv_pos_as_xyz
'x, y, z'
'-x+1/2, -y, z+1/2'
'-y+3/4, x+1/4, z+1/4'
'y+3/4, -x+3/4, z+3/4'
'x+1/2, y+1/2, z+1/2'
'-x+1, -y+1/2, z+1'
'-y+5/4, x+3/4, z+3/4'
'y+5/4, -x+5/4, z+5/4'
'-x, -y, -z'
'x-1/2, y, -z-1/2'
'y-3/4, -x-1/4, -z-1/4'
'-y-3/4, x-3/4, -z-3/4'
'-x+1/2, -y+1/2, -z+1/2'
'x, y+1/2, -z'
'y-1/4, -x+1/4, -z+1/4'
'-y-1/4, x-1/4, -z-1/4'

loop_
_atom_site_label
_atom_site_type_symbol
_atom_site_fract_x
_atom_site_fract_y
_atom_site_fract_z
_atom_site_U_iso_or_equiv
_atom_site_adp_type
_atom_site_occupancy
_atom_site_symmetry_multiplicity
_atom_site_calc_flag
_atom_site_refinement_flags
O1 O 0.78791(9) 0.55694(10) 0.6526(7) 0.0272(6) Uani 1 1 d .
H1O H 0.7967(14) 0.5311(15) 0.722(10) 0.035(12) Uiso 1 1 d .
Br1 Br 0.966336(12) 0.668431(13) 0.04029(9) 0.02684(11) Uani 1 1 d .
Cl1 Cl 0.96379(3) 0.54578(3) 0.1281(3) 0.0353(2) Uani 1 1 d .
C3 C 0.91149(12) 0.58070(12) 0.2564(8) 0.0225(7) Uani 1 1 d .
C2 C 0.87068(12) 0.55467(12) 0.3941(8) 0.0226(7) Uani 1 1 d .
H2 H 0.8714 0.5196 0.4111 0.027 Uiso 1 1 calc R
C1 C 0.82882(11) 0.58164(12) 0.5061(8) 0.0212(7) Uani 1 1 d .
C6 C 0.82728(12) 0.63367(12) 0.4758(8) 0.0224(7) Uani 1 1 d .
H6 H 0.7991 0.6515 0.5532 0.027 Uiso 1 1 calc R
C4 C 0.91041(12) 0.63287(12) 0.2225(8) 0.0216(7) Uani 1 1 d .
C5 C 0.86761(12) 0.65942(12) 0.3303(9) 0.0236(7) Uani 1 1 d .
H5 H 0.8662 0.6944 0.3045 0.028 Uiso 1 1 calc R

loop_
_atom_site_aniso_label
_atom_site_aniso_U_11
_atom_site_aniso_U_22
_atom_site_aniso_U_33
_atom_site_aniso_U_23
_atom_site_aniso_U_13
_atom_site_aniso_U_12
O1 0.0223(12) 0.0260(13) 0.0334(14) 0.0071(12) -0.0002(11) -0.0002(10)
Br1 0.02325(18) 0.02994(19) 0.02734(18) 0.00473(15) -0.00059(14) -0.00215(13)
Cl1 0.0280(4) 0.0301(4) 0.0477(6) -0.0048(4) 0.0076(4) 0.0090(3)
C3 0.0211(16) 0.0243(16) 0.0220(17) -0.0049(14) -0.0023(14) 0.0052(13)
C2 0.0252(16) 0.0195(16) 0.0232(17) 0.0001(14) -0.0046(14) 0.0020(13)
C1 0.0187(15) 0.0247(16) 0.0203(16) -0.0009(14) -0.0030(13) -0.0011(13)
C6 0.0172(15) 0.0224(16) 0.0277(18) -0.0029(14) -0.0019(14) 0.0040(12)
C4 0.0221(16) 0.0248(16) 0.0177(16) 0.0008(14) -0.0056(13) -0.0044(13)
C5 0.0251(16) 0.0188(15) 0.0270(18) -0.0024(14) -0.0062(14) 0.0017(13)

loop_
_atom_type_symbol
_atom_type_description
_atom_type_scat_dispersion_real
_atom_type_scat_dispersion_imag
_atom_type_scat_source
C C 0.0033 0.0016 'International Tables Vol C Tables 4.2.6.8 and 6.1.1.4'
H H 0.0000 0.0000 'International Tables Vol C Tables 4.2.6.8 and 6.1.1.4'
O O 0.0106 0.0060 'International Tables Vol C Tables 4.2.6.8 and 6.1.1.4'
Cl Cl 0.1484 0.1585 'International Tables Vol C Tables 4.2.6.8 and 6.1.1.4'
Br Br -0.2901 2.4595 'International Tables Vol C Tables 4.2.6.8 and 6.1.1.4'

loop_
_geom_angle_atom_site_label_1
_geom_angle_atom_site_label_2
_geom_angle_atom_site_label_3
_geom_angle
C4 C3 C2 121.0(3)
C4 C3 Cl1 121.2(3)
C2 C3 Cl1 117.8(2)
C1 C2 C3 119.1(3)
C6 C1 O1 118.8(3)
C6 C1 C2 120.6(3)
O1 C1 C2 120.6(3)
C1 C6 C5 120.1(3)
C3 C4 C5 119.2(3)
C3 C4 Br1 121.0(2)
C5 C4 Br1 119.8(2)
C6 C5 C4 119.9(3)

loop_
_geom_bond_atom_site_label_1
_geom_bond_atom_site_label_2
_geom_bond_distance
O1 C1 1.384(4)
Br1 C4 1.888(3)
Cl1 C3 1.734(3)
C3 C4 1.385(4)
C3 C2 1.386(4)
C2 C1 1.386(4)
C1 C6 1.380(4)
C6 C5 1.384(4)
C4 C5 1.395(4)
